data_7057525
loop_
_publ_author_name
'Petrov, Pavel A.'
'Nadolinny, Vladimir A.'
'Bogomyakov, Artem S.'
'Sukhikh, Taisiya S.'

_publ_section_title
;
 The first heterocubane cluster with a [W3GaS4] core
;
_journal_issue 15
_journal_name_full 'New Journal of Chemistry'
_journal_page_first 12349
_journal_paper_doi 10.1039/C8NJ00650D
_journal_volume 42
_journal_year 2018
_chemical_formula_moiety 'C78 H72 Cl4 Ga Mo3 P6 S4, 3(C4 H8 O)'
_chemical_formula_sum 'C90 H96 Cl4 Ga Mo3 O3 P6 S4'
_chemical_formula_weight 2039.06
_space_group_crystal_system monoclinic
_space_group_IT_number 14
_space_group_name_Hall '-P 2yn'
_space_group_name_H-M_alt 'P 1 21/n 1'
_symmetry_space_group_name_Hall '-P 2yn'
_symmetry_space_group_name_H-M 'P 1 21/n 1'
_atom_sites_solution_hydrogens geom
_audit_creation_date 2017-06-05
_audit_creation_method
;
Olex2 1.2
(compiled 2017.03.28 svn.r3405 for OlexSys, GUI svn.r5337)
;
_audit_update_record
;
2017-12-26 deposited with the CCDC.
2018-06-19 downloaded from the CCDC.
;
_cell_angle_alpha 90
_cell_angle_beta 90.8560(10)
_cell_angle_gamma 90
_cell_formula_units_Z 4
_cell_length_a 19.6347(5)
_cell_length_b 21.1225(5)
_cell_length_c 21.2228(5)
_cell_measurement_reflns_used 9728
_cell_measurement_temperature 150(2)
_cell_measurement_theta_max 30.54
_cell_measurement_theta_min 2.37
_cell_volume 8800.8(4)
_computing_molecular_graphics 'Olex2 (Dolomanov et al., 2009)'
_computing_publication_material 'Olex2 (Dolomanov et al., 2009)'
_computing_structure_refinement 'ShelXL (Sheldrick, 2015)'
_diffrn_ambient_temperature 150(2)
_diffrn_measured_fraction_theta_full 0.999
_diffrn_measured_fraction_theta_max 0.999
_diffrn_measurement_device_type 'Bruker APEX-II CCD'
_diffrn_measurement_method '\f and \w scans'
_diffrn_radiation_monochromator graphite
_diffrn_radiation_type MoK\a
_diffrn_radiation_wavelength 0.71073
_diffrn_reflns_av_R_equivalents 0.0245
_diffrn_reflns_av_unetI/netI 0.0217
_diffrn_reflns_Laue_measured_fraction_full 0.999
_diffrn_reflns_Laue_measured_fraction_max 0.999
_diffrn_reflns_limit_h_max 24
_diffrn_reflns_limit_h_min -24
_diffrn_reflns_limit_k_max 26
_diffrn_reflns_limit_k_min -26
_diffrn_reflns_limit_l_max 26
_diffrn_reflns_limit_l_min -26
_diffrn_reflns_number 73167
_diffrn_reflns_point_group_measured_fraction_full 0.999
_diffrn_reflns_point_group_measured_fraction_max 0.999
_diffrn_reflns_theta_full 25.500
_diffrn_reflns_theta_max 26.372
_diffrn_reflns_theta_min 1.360
_diffrn_standards_number 0
_exptl_absorpt_coefficient_mu 1.095
_exptl_absorpt_correction_T_max 0.7461
_exptl_absorpt_correction_T_min 0.6434
_exptl_absorpt_correction_type multi-scan
_exptl_absorpt_process_details
'SADABS-2012/1 (Bruker,2012) was used for absorption correction. wR2(int) was 0.0489 before and 0.0384 after correction. The Ratio of minimum to maximum transmission is 0.8624. The \l/2 correction factor is 0.0015.'
_exptl_crystal_colour brown
_exptl_crystal_colour_primary brown
_exptl_crystal_density_diffrn 1.539
_exptl_crystal_description plate
_exptl_crystal_F_000 4156
_exptl_crystal_size_max 0.42
_exptl_crystal_size_mid 0.42
_exptl_crystal_size_min 0.08
_refine_diff_density_max 1.663
_refine_diff_density_min -1.074
_refine_diff_density_rms 0.096
_refine_ls_extinction_method none
_refine_ls_goodness_of_fit_ref 1.076
_refine_ls_hydrogen_treatment constr
_refine_ls_matrix_type full
_refine_ls_number_parameters 974
_refine_ls_number_reflns 17994
_refine_ls_number_restraints 35
_refine_ls_restrained_S_all 1.089
_refine_ls_R_factor_all 0.0430
_refine_ls_R_factor_gt 0.0330
_refine_ls_shift/su_max 0.003
_refine_ls_shift/su_mean 0.000
_refine_ls_structure_factor_coef Fsqd
_refine_ls_weighting_details 'w=1/[\s^2^(Fo^2^)+(0.0390P)^2^+18.2960P] where P=(Fo^2^+2Fc^2^)/3'
_refine_ls_weighting_scheme calc
_refine_ls_wR_factor_gt 0.0826
_refine_ls_wR_factor_ref 0.0873
_reflns_Friedel_coverage 0.000
_reflns_number_gt 15370
_reflns_number_total 17994
_reflns_threshold_expression 'I > 2\s(I)'
_cod_data_source_file c8nj00650d2.cif
_cod_data_source_block pe_448_3
_cod_depositor_comments 'Adding full bibliography for 7057524--7057525.cif.'
_cod_database_code 7057525
_shelx_shelxl_version_number 2014/7
_shelx_space_group_comment
;
The symmetry employed for this shelxl refinement is uniquely defined
by the following loop, which should always be used as a source of
symmetry information in preference to the above space-group names.
They are only intended as comments.
;
_shelx_estimated_absorpt_t_max 0.918
_shelx_estimated_absorpt_t_min 0.656
_olex2_refinement_description
;
1. Fixed Uiso
 At 1.2 times of:
  All C(H) groups, All C(H,H) groups
2. Restrained distances
 C44S-C45S
 1.45 with sigma of 0.01
 C42S-C43S
 1.45 with sigma of 0.01
 C44S-C43S
 1.45 with sigma of 0.01
 C42S-O41S
 1.45 with sigma of 0.01
 C45S-O41S
 1.45 with sigma of 0.01
 O31S-C35S = O31S-C32S = C35S-C34S = C34S-C33S = C33S-C32S
 1.45 with sigma of 0.01
 C25S-C24S
 1.45 with sigma of 0.02
 C22S-C23S
 1.45 with sigma of 0.02
 C24S-C23S
 1.45 with sigma of 0.02
 C25S-O21S
 1.45 with sigma of 0.02
 C22S-O21S
 1.45 with sigma of 0.02
 O51S-C52S = C53S-C52S = C54S-C53S = C55S-C54S = O51S-C55S
 1.45 with sigma of 0.01
 O41S-C43S
 2.35 with sigma of 0.02
 O41S-C44S
 2.35 with sigma of 0.02
 C43S-C45S
 2.35 with sigma of 0.02
 C45S-C42S
 2.35 with sigma of 0.02
 C44S-C42S
 2.35 with sigma of 0.02
 O31S-C34S
 2.35 with sigma of 0.02
 O31S-C33S
 2.35 with sigma of 0.02
 C35S-C32S
 2.35 with sigma of 0.02
 C35S-C33S
 2.35 with sigma of 0.02
 C32S-C34S
 2.35 with sigma of 0.02
 O51S-C53S
 2.35 with sigma of 0.02
 O51S-C54S
 2.35 with sigma of 0.02
 C52S-C55S
 2.35 with sigma of 0.02
 C55S-C53S
 2.35 with sigma of 0.02
 C52S-C54S
 2.35 with sigma of 0.02
3. Uiso/Uaniso restraints and constraints
Uiso(O41S) = Uiso(C42S) = Uiso(C43S) = Uiso(C44S) = Uiso(C45S) = Uiso(O51S) =
Uiso(C52S) = Uiso(C53S) = Uiso(C54S) = Uiso(C55S)
Uiso(C22S) = Uiso(O21S) = Uiso(C25S) = Uiso(C23S) = Uiso(C24S) = Uiso(O31S) =
Uiso(C32S) = Uiso(C33S) = Uiso(C35S) = Uiso(C34S)
4. Others
 Sof(O51S)=Sof(C52S)=Sof(H52A)=Sof(H52B)=Sof(C53S)=Sof(H53B)=Sof(H53A)=
 Sof(C54S)=Sof(H54A)=Sof(H54B)=Sof(C55S)=Sof(H55A)=Sof(H55B)=1-FVAR(1)
 Sof(O41S)=Sof(C44S)=Sof(H44A)=Sof(H44B)=Sof(C42S)=Sof(H42A)=Sof(H42B)=
 Sof(C43S)=Sof(H43A)=Sof(H43B)=Sof(C45S)=Sof(H45A)=Sof(H45B)=FVAR(1)
 Sof(O31S)=Sof(C35S)=Sof(H35A)=Sof(H35B)=Sof(C33S)=Sof(H33A)=Sof(H33B)=
 Sof(C34S)=Sof(H34A)=Sof(H34B)=Sof(C32S)=Sof(H32C)=Sof(H32D)=1-FVAR(2)
 Sof(O21S)=Sof(C22S)=Sof(H22C)=Sof(H22D)=Sof(C23S)=Sof(H23A)=Sof(H23B)=
 Sof(C24S)=Sof(H24A)=Sof(H24B)=Sof(C25S)=Sof(H25A)=Sof(H25B)=FVAR(2)
5.a Secondary CH2 refined with riding coordinates:
 C11(H11A,H11B), C12(H12A,H12B), C21(H21A,H21B), C22(H22A,H22B), C31(H31A,
 H31B), C32(H32A,H32B), C52S(H52A,H52B), C53S(H53B,H53A), C54S(H54A,H54B),
 C55S(H55A,H55B), C12S(H12C,H12D), C13S(H13A,H13B), C14S(H14A,H14B), C15S(H15A,
 H15B), C22S(H22C,H22D), C23S(H23A,H23B), C24S(H24A,H24B), C25S(H25A,H25B),
 C44S(H44A,H44B), C42S(H42A,H42B), C35S(H35A,H35B), C33S(H33A,H33B), C43S(H43A,
 H43B), C34S(H34A,H34B), C32S(H32C,H32D), C45S(H45A,H45B)
5.b Aromatic/amide H refined with riding coordinates:
 C112(H112), C113(H113), C114(H114), C115(H115), C116(H116), C122(H122),
 C123(H123), C124(H124), C125(H125), C126(H126), C132(H132), C133(H133),
 C134(H134), C135(H135), C136(H136), C142(H142), C143(H143), C144(H144),
 C145(H145), C146(H146), C212(H212), C213(H213), C214(H214), C215(H215),
 C216(H216), C222(H222), C223(H223), C224(H224), C225(H225), C226(H226),
 C232(H232), C233(H233), C234(H234), C235(H235), C236(H236), C242(H242),
 C243(H243), C244(H244), C245(H245), C246(H246), C312(H312), C313(H313),
 C314(H314), C315(H315), C316(H316), C322(H322), C323(H323), C324(H324),
 C325(H325), C326(H326), C332(H332), C333(H333), C334(H334), C335(H335),
 C336(H336), C342(H342), C343(H343), C344(H344), C345(H345), C346(H346)
;
_olex2_submission_special_instructions 'No special instructions were received'

loop_
_space_group_symop_operation_xyz
'x, y, z'
'-x+1/2, y+1/2, -z+1/2'
'-x, -y, -z'
'x-1/2, -y-1/2, z-1/2'

loop_
_atom_site_label
_atom_site_type_symbol
_atom_site_fract_x
_atom_site_fract_y
_atom_site_fract_z
_atom_site_U_iso_or_equiv
_atom_site_adp_type
_atom_site_occupancy
_atom_site_site_symmetry_order
_atom_site_calc_flag
_atom_site_refinement_flags_posn
_atom_site_refinement_flags_occupancy
_atom_site_disorder_assembly
_atom_site_disorder_group
Mo1 Mo 0.16830(2) 0.72937(2) 0.51093(2) 0.01035(5) Uani 1 1 d . . . .
Mo2 Mo 0.24187(2) 0.68720(2) 0.41243(2) 0.01081(6) Uani 1 1 d . . . .
Mo3 Mo 0.23438(2) 0.81854(2) 0.43492(2) 0.01075(5) Uani 1 1 d . . . .
Ga1 Ga 0.33286(2) 0.73383(2) 0.53627(2) 0.01522(7) Uani 1 1 d . . . .
Cl1 Cl 0.07343(3) 0.65278(3) 0.50577(3) 0.01535(13) Uani 1 1 d . . . .
Cl2 Cl 0.25056(3) 0.69862(3) 0.29652(3) 0.01719(13) Uani 1 1 d . . . .
Cl3 Cl 0.14853(3) 0.90328(3) 0.44624(3) 0.01653(13) Uani 1 1 d . . . .
Cl4 Cl 0.42767(4) 0.74335(4) 0.59308(4) 0.03106(18) Uani 1 1 d . . . .
S1 S 0.25751(3) 0.65108(3) 0.51985(3) 0.01350(13) Uani 1 1 d . . . .
S2 S 0.33723(3) 0.75676(3) 0.42917(3) 0.01326(13) Uani 1 1 d . . . .
S3 S 0.24630(3) 0.80797(3) 0.54847(3) 0.01334(13) Uani 1 1 d . . . .
S4 S 0.14410(3) 0.75174(3) 0.40416(3) 0.01183(13) Uani 1 1 d . . . .
P11 P 0.05886(4) 0.79527(3) 0.54089(3) 0.01400(14) Uani 1 1 d . . . .
P12 P 0.15867(4) 0.70540(3) 0.63093(3) 0.01393(14) Uani 1 1 d . . . .
P21 P 0.16626(4) 0.59608(3) 0.36947(3) 0.01490(14) Uani 1 1 d . . . .
P22 P 0.33058(4) 0.59756(3) 0.38983(3) 0.01639(14) Uani 1 1 d . . . .
P31 P 0.22675(4) 0.86328(3) 0.32130(3) 0.01399(14) Uani 1 1 d . . . .
P32 P 0.31067(4) 0.92108(3) 0.44076(3) 0.01578(14) Uani 1 1 d . . . .
C11 C 0.03432(14) 0.76073(13) 0.61734(13) 0.0178(6) Uani 1 1 d . . . .
H11A H -0.0034 0.7854 0.6357 0.021 Uiso 1 1 calc R . . .
H11B H 0.0189 0.7165 0.6114 0.021 Uiso 1 1 calc R . . .
C12 C 0.09713(15) 0.76274(14) 0.66130(13) 0.0187(6) Uani 1 1 d . . . .
H12A H 0.0843 0.7514 0.7048 0.022 Uiso 1 1 calc R . . .
H12B H 0.1171 0.8058 0.6618 0.022 Uiso 1 1 calc R . . .
C21 C 0.22238(15) 0.54662(13) 0.32053(15) 0.0227(6) Uani 1 1 d . . . .
H21A H 0.1974 0.5084 0.3060 0.027 Uiso 1 1 calc R . . .
H21B H 0.2365 0.5708 0.2830 0.027 Uiso 1 1 calc R . . .
C22 C 0.28473(16) 0.52721(14) 0.35904(16) 0.0268(7) Uani 1 1 d . . . .
H22A H 0.3156 0.5021 0.3324 0.032 Uiso 1 1 calc R . . .
H22B H 0.2706 0.5002 0.3947 0.032 Uiso 1 1 calc R . . .
C31 C 0.23527(15) 0.95005(12) 0.32990(13) 0.0166(6) Uani 1 1 d . . . .
H31A H 0.2360 0.9702 0.2878 0.020 Uiso 1 1 calc R . . .
H31B H 0.1960 0.9671 0.3531 0.020 Uiso 1 1 calc R . . .
C32 C 0.30125(15) 0.96468(13) 0.36582(13) 0.0189(6) Uani 1 1 d . . . .
H32A H 0.3031 1.0107 0.3747 0.023 Uiso 1 1 calc R . . .
H32B H 0.3402 0.9542 0.3387 0.023 Uiso 1 1 calc R . . .
C111 C 0.05090(15) 0.87926(13) 0.56365(13) 0.0179(6) Uani 1 1 d . . . .
C112 C 0.10619(16) 0.91202(14) 0.58954(14) 0.0233(6) Uani 1 1 d . . . .
H112 H 0.1495 0.8920 0.5925 0.028 Uiso 1 1 calc R . . .
C113 C 0.09849(18) 0.97376(15) 0.61113(16) 0.0308(7) Uani 1 1 d . . . .
H113 H 0.1361 0.9955 0.6297 0.037 Uiso 1 1 calc R . . .
C114 C 0.0357(2) 1.00342(15) 0.60549(16) 0.0335(8) Uani 1 1 d . . . .
H114 H 0.0306 1.0458 0.6196 0.040 Uiso 1 1 calc R . . .
C115 C -0.01920(19) 0.97176(16) 0.57961(16) 0.0325(8) Uani 1 1 d . . . .
H115 H -0.0620 0.9924 0.5757 0.039 Uiso 1 1 calc R . . .
C116 C -0.01223(16) 0.90964(14) 0.55919(15) 0.0248(6) Uani 1 1 d . . . .
H116 H -0.0505 0.8877 0.5421 0.030 Uiso 1 1 calc R . . .
C121 C 0.23546(15) 0.71511(15) 0.67938(13) 0.0206(6) Uani 1 1 d . . . .
C122 C 0.25476(17) 0.77299(17) 0.70539(15) 0.0298(7) Uani 1 1 d . . . .
H122 H 0.2262 0.8090 0.7003 0.036 Uiso 1 1 calc R . . .
C123 C 0.31610(19) 0.7778(2) 0.73886(17) 0.0389(9) Uani 1 1 d . . . .
H123 H 0.3290 0.8172 0.7570 0.047 Uiso 1 1 calc R . . .
C124 C 0.35805(19) 0.7262(2) 0.74581(17) 0.0390(9) Uani 1 1 d . . . .
H124 H 0.4002 0.7302 0.7680 0.047 Uiso 1 1 calc R . . .
C125 C 0.33891(18) 0.66865(19) 0.72060(18) 0.0376(8) Uani 1 1 d . . . .
H125 H 0.3677 0.6328 0.7260 0.045 Uiso 1 1 calc R . . .
C126 C 0.27799(17) 0.66288(16) 0.68751(16) 0.0300(7) Uani 1 1 d . . . .
H126 H 0.2651 0.6231 0.6702 0.036 Uiso 1 1 calc R . . .
C131 C -0.01545(14) 0.78470(13) 0.48930(13) 0.0174(6) Uani 1 1 d . . . .
C132 C -0.01746(16) 0.81804(14) 0.43275(14) 0.0231(6) Uani 1 1 d . . . .
H132 H 0.0201 0.8437 0.4212 0.028 Uiso 1 1 calc R . . .
C133 C -0.07387(18) 0.81383(16) 0.39332(16) 0.0300(7) Uani 1 1 d . . . .
H133 H -0.0752 0.8373 0.3551 0.036 Uiso 1 1 calc R . . .
C134 C -0.12863(17) 0.77561(17) 0.40894(16) 0.0318(7) Uani 1 1 d . . . .
H134 H -0.1674 0.7731 0.3818 0.038 Uiso 1 1 calc R . . .
C135 C -0.12607(17) 0.74117(16) 0.46463(16) 0.0294(7) Uani 1 1 d . . . .
H135 H -0.1630 0.7144 0.4753 0.035 Uiso 1 1 calc R . . .
C136 C -0.07020(15) 0.74567(14) 0.50456(15) 0.0232(6) Uani 1 1 d . . . .
H136 H -0.0690 0.7221 0.5427 0.028 Uiso 1 1 calc R . . .
C141 C 0.12645(14) 0.63058(13) 0.66398(13) 0.0186(6) Uani 1 1 d . . . .
C142 C 0.10656(18) 0.62990(15) 0.72702(15) 0.0302(7) Uani 1 1 d . . . .
H142 H 0.1095 0.6676 0.7513 0.036 Uiso 1 1 calc R . . .
C143 C 0.0826(2) 0.57471(18) 0.75435(18) 0.0392(9) Uani 1 1 d . . . .
H143 H 0.0688 0.5749 0.7971 0.047 Uiso 1 1 calc R . . .
C144 C 0.07876(18) 0.51953(17) 0.71962(17) 0.0358(8) Uani 1 1 d . . . .
H144 H 0.0619 0.4818 0.7382 0.043 Uiso 1 1 calc R . . .
C145 C 0.09962(19) 0.51937(16) 0.65767(17) 0.0330(8) Uani 1 1 d . . . .
H145 H 0.0975 0.4813 0.6338 0.040 Uiso 1 1 calc R . . .
C146 C 0.12376(16) 0.57493(14) 0.63000(15) 0.0245(6) Uani 1 1 d . . . .
H146 H 0.1384 0.5744 0.5875 0.029 Uiso 1 1 calc R . . .
C211 C 0.13191(15) 0.53429(13) 0.42105(13) 0.0185(6) Uani 1 1 d . . . .
C212 C 0.17094(16) 0.51356(14) 0.47198(15) 0.0243(6) Uani 1 1 d . . . .
H212 H 0.2127 0.5342 0.4820 0.029 Uiso 1 1 calc R . . .
C213 C 0.14962(18) 0.46259(15) 0.50884(15) 0.0291(7) Uani 1 1 d . . . .
H213 H 0.1776 0.4477 0.5426 0.035 Uiso 1 1 calc R . . .
C214 C 0.08747(18) 0.43390(14) 0.49596(15) 0.0286(7) Uani 1 1 d . . . .
H214 H 0.0722 0.4000 0.5215 0.034 Uiso 1 1 calc R . . .
C215 C 0.04800(17) 0.45488(14) 0.44591(15) 0.0261(7) Uani 1 1 d . . . .
H215 H 0.0052 0.4354 0.4374 0.031 Uiso 1 1 calc R . . .
C216 C 0.06994(15) 0.50408(13) 0.40781(14) 0.0211(6) Uani 1 1 d . . . .
H216 H 0.0428 0.5172 0.3727 0.025 Uiso 1 1 calc R . . .
C221 C 0.38104(17) 0.56861(16) 0.45660(15) 0.0293(7) Uani 1 1 d . . . .
C222 C 0.4316(2) 0.6083(2) 0.48067(17) 0.0425(10) Uani 1 1 d . . . .
H222 H 0.4410 0.6472 0.4601 0.051 Uiso 1 1 calc R . . .
C223 C 0.4684(3) 0.5915(3) 0.5346(2) 0.0652(15) Uani 1 1 d . . . .
H223 H 0.5023 0.6192 0.5510 0.078 Uiso 1 1 calc R . . .
C224 C 0.4557(3) 0.5350(3) 0.5640(2) 0.079(2) Uani 1 1 d . . . .
H224 H 0.4807 0.5236 0.6010 0.095 Uiso 1 1 calc R . . .
C225 C 0.4074(3) 0.4954(3) 0.5404(2) 0.0733(18) Uani 1 1 d . . . .
H225 H 0.3995 0.4559 0.5605 0.088 Uiso 1 1 calc R . . .
C226 C 0.3693(2) 0.5116(2) 0.4875(2) 0.0511(11) Uani 1 1 d . . . .
H226 H 0.3350 0.4837 0.4721 0.061 Uiso 1 1 calc R . . .
C231 C 0.09563(15) 0.61573(13) 0.31614(13) 0.0191(6) Uani 1 1 d . . . .
C232 C 0.09950(17) 0.60593(15) 0.25107(14) 0.0266(7) Uani 1 1 d . . . .
H232 H 0.1396 0.5883 0.2336 0.032 Uiso 1 1 calc R . . .
C233 C 0.04477(19) 0.62192(17) 0.21204(15) 0.0331(8) Uani 1 1 d . . . .
H233 H 0.0478 0.6153 0.1679 0.040 Uiso 1 1 calc R . . .
C234 C -0.01375(18) 0.64725(16) 0.23639(16) 0.0321(8) Uani 1 1 d . . . .
H234 H -0.0509 0.6580 0.2093 0.038 Uiso 1 1 calc R . . .
C235 C -0.01809(17) 0.65702(16) 0.30085(16) 0.0296(7) Uani 1 1 d . . . .
H235 H -0.0585 0.6743 0.3179 0.036 Uiso 1 1 calc R . . .
C236 C 0.03618(16) 0.64172(14) 0.34064(14) 0.0234(6) Uani 1 1 d . . . .
H236 H 0.0329 0.6489 0.3847 0.028 Uiso 1 1 calc R . . .
C241 C 0.39738(15) 0.60825(14) 0.33103(13) 0.0201(6) Uani 1 1 d . . . .
C242 C 0.41320(16) 0.66738(14) 0.30685(14) 0.0234(6) Uani 1 1 d . . . .
H242 H 0.3894 0.7038 0.3210 0.028 Uiso 1 1 calc R . . .
C243 C 0.46373(18) 0.67358(16) 0.26203(17) 0.0330(8) Uani 1 1 d . . . .
H243 H 0.4746 0.7142 0.2459 0.040 Uiso 1 1 calc R . . .
C244 C 0.4980(2) 0.62104(18) 0.24091(19) 0.0447(10) Uani 1 1 d . . . .
H244 H 0.5318 0.6254 0.2096 0.054 Uiso 1 1 calc R . . .
C245 C 0.4833(2) 0.56217(18) 0.2651(2) 0.0487(11) Uani 1 1 d . . . .
H245 H 0.5072 0.5260 0.2507 0.058 Uiso 1 1 calc R . . .
C246 C 0.43355(18) 0.55562(16) 0.31048(17) 0.0324(8) Uani 1 1 d . . . .
H246 H 0.4242 0.5150 0.3276 0.039 Uiso 1 1 calc R . . .
C311 C 0.29412(15) 0.85280(13) 0.26322(13) 0.0187(6) Uani 1 1 d . . . .
C312 C 0.35940(16) 0.83803(14) 0.28461(15) 0.0242(6) Uani 1 1 d . . . .
H312 H 0.3665 0.8255 0.3272 0.029 Uiso 1 1 calc R . . .
C313 C 0.41456(18) 0.84145(15) 0.24439(17) 0.0306(7) Uani 1 1 d . . . .
H313 H 0.4591 0.8318 0.2597 0.037 Uiso 1 1 calc R . . .
C314 C 0.40465(19) 0.85886(15) 0.18223(17) 0.0356(9) Uani 1 1 d . . . .
H314 H 0.4424 0.8615 0.1549 0.043 Uiso 1 1 calc R . . .
C315 C 0.3403(2) 0.87239(15) 0.15980(16) 0.0344(8) Uani 1 1 d . . . .
H315 H 0.3336 0.8837 0.1168 0.041 Uiso 1 1 calc R . . .
C316 C 0.28464(17) 0.86960(14) 0.19991(14) 0.0238(6) Uani 1 1 d . . . .
H316 H 0.2403 0.8791 0.1842 0.029 Uiso 1 1 calc R . . .
C321 C 0.40401(15) 0.91932(14) 0.45085(14) 0.0222(6) Uani 1 1 d . . . .
C322 C 0.43296(17) 0.87840(15) 0.49511(17) 0.0304(7) Uani 1 1 d . . . .
H322 H 0.4046 0.8506 0.5182 0.036 Uiso 1 1 calc R . . .
C323 C 0.50296(19) 0.87793(18) 0.5059(2) 0.0405(9) Uani 1 1 d . . . .
H323 H 0.5222 0.8500 0.5364 0.049 Uiso 1 1 calc R . . .
C324 C 0.54493(18) 0.91799(18) 0.4721(2) 0.0417(9) Uani 1 1 d . . . .
H324 H 0.5928 0.9173 0.4792 0.050 Uiso 1 1 calc R . . .
C325 C 0.51678(18) 0.95863(18) 0.42846(17) 0.0359(8) Uani 1 1 d . . . .
H325 H 0.5453 0.9862 0.4054 0.043 Uiso 1 1 calc R . . .
C326 C 0.44672(16) 0.95959(16) 0.41788(16) 0.0285(7) Uani 1 1 d . . . .
H326 H 0.4278 0.9881 0.3877 0.034 Uiso 1 1 calc R . . .
C331 C 0.14695(15) 0.85478(14) 0.27648(13) 0.0193(6) Uani 1 1 d . . . .
C332 C 0.13818(18) 0.80569(15) 0.23364(17) 0.0326(8) Uani 1 1 d . . . .
H332 H 0.1739 0.7761 0.2278 0.039 Uiso 1 1 calc R . . .
C333 C 0.0782(2) 0.79935(17) 0.19949(19) 0.0388(9) Uani 1 1 d . . . .
H333 H 0.0733 0.7658 0.1700 0.047 Uiso 1 1 calc R . . .
C334 C 0.02555(17) 0.84114(17) 0.20777(17) 0.0317(7) Uani 1 1 d . . . .
H334 H -0.0152 0.8373 0.1834 0.038 Uiso 1 1 calc R . . .
C335 C 0.03249(18) 0.88862(18) 0.25173(17) 0.0354(8) Uani 1 1 d . . . .
H335 H -0.0044 0.9167 0.2589 0.043 Uiso 1 1 calc R . . .
C336 C 0.09305(17) 0.89593(16) 0.28583(16) 0.0298(7) Uani 1 1 d . . . .
H336 H 0.0975 0.9293 0.3157 0.036 Uiso 1 1 calc R . . .
C341 C 0.28819(15) 0.97806(13) 0.50256(13) 0.0198(6) Uani 1 1 d . . . .
C342 C 0.30998(17) 0.96719(17) 0.56433(15) 0.0290(7) Uani 1 1 d . . . .
H342 H 0.3350 0.9299 0.5742 0.035 Uiso 1 1 calc R . . .
C343 C 0.2956(2) 1.01036(19) 0.61190(17) 0.0395(9) Uani 1 1 d . . . .
H343 H 0.3117 1.0030 0.6537 0.047 Uiso 1 1 calc R . . .
C344 C 0.2579(2) 1.06381(18) 0.59818(18) 0.0429(10) Uani 1 1 d . . . .
H344 H 0.2480 1.0934 0.6305 0.051 Uiso 1 1 calc R . . .
C345 C 0.2344(2) 1.07443(17) 0.53735(19) 0.0429(10) Uani 1 1 d . . . .
H345 H 0.2079 1.1110 0.5281 0.051 Uiso 1 1 calc R . . .
C346 C 0.24949(18) 1.03167(15) 0.48978(16) 0.0304(7) Uani 1 1 d . . . .
H346 H 0.2332 1.0392 0.4481 0.036 Uiso 1 1 calc R . . .
O31S O 0.5560(10) 0.7707(10) 0.3844(10) 0.1273(17) Uiso 0.282(8) 1 d D P A 2
O51S O 0.2748(8) 0.4950(6) 0.7284(6) 0.1361(19) Uiso 0.445(6) 1 d D P B 1
C52S C 0.2678(11) 0.4317(7) 0.7536(6) 0.1361(19) Uiso 0.445(6) 1 d D P B 1
H52A H 0.2201 0.4230 0.7654 0.163 Uiso 0.445(6) 1 calc R P B 1
H52B H 0.2978 0.4255 0.7910 0.163 Uiso 0.445(6) 1 calc R P B 1
C53S C 0.2891(10) 0.3908(7) 0.7001(8) 0.1361(19) Uiso 0.445(6) 1 d D P B 1
H53B H 0.3359 0.3997 0.6858 0.163 Uiso 0.445(6) 1 calc R P B 1
H53A H 0.2833 0.3450 0.7085 0.163 Uiso 0.445(6) 1 calc R P B 1
C54S C 0.2377(10) 0.4160(8) 0.6590(8) 0.1361(19) Uiso 0.445(6) 1 d D P B 1
H54A H 0.1914 0.4063 0.6742 0.163 Uiso 0.445(6) 1 calc R P B 1
H54B H 0.2424 0.4000 0.6154 0.163 Uiso 0.445(6) 1 calc R P B 1
C55S C 0.2526(12) 0.4838(7) 0.6630(7) 0.1361(19) Uiso 0.445(6) 1 d D P B 1
H55A H 0.2114 0.5090 0.6527 0.163 Uiso 0.445(6) 1 calc R P B 1
H55B H 0.2890 0.4955 0.6334 0.163 Uiso 0.445(6) 1 calc R P B 1
O11S O 0.24632(14) 0.60952(12) 0.15118(12) 0.0403(6) Uani 1 1 d . . . .
C12S C 0.3176(2) 0.6236(2) 0.1585(2) 0.0456(10) Uani 1 1 d . . . .
H12C H 0.3448 0.5975 0.1294 0.055 Uiso 1 1 calc R . . .
H12D H 0.3332 0.6148 0.2023 0.055 Uiso 1 1 calc R . . .
C13S C 0.3257(2) 0.6930(2) 0.14350(19) 0.0541(12) Uani 1 1 d . . . .
H13A H 0.3242 0.7190 0.1822 0.065 Uiso 1 1 calc R . . .
H13B H 0.3691 0.7011 0.1218 0.065 Uiso 1 1 calc R . . .
C14S C 0.2657(3) 0.7069(2) 0.1009(2) 0.0540(12) Uani 1 1 d . . . .
H14A H 0.2758 0.6966 0.0565 0.065 Uiso 1 1 calc R . . .
H14B H 0.2518 0.7518 0.1038 0.065 Uiso 1 1 calc R . . .
C15S C 0.2121(2) 0.66362(18) 0.1267(2) 0.0438(9) Uani 1 1 d . . . .
H15A H 0.1866 0.6852 0.1604 0.053 Uiso 1 1 calc R . . .
H15B H 0.1795 0.6511 0.0929 0.053 Uiso 1 1 calc R . . .
O21S O 0.5984(5) 0.7557(4) 0.3401(4) 0.1273(17) Uiso 0.718(8) 1 d D P A 1
C22S C 0.5604(7) 0.7337(7) 0.3947(6) 0.1273(17) Uiso 0.718(8) 1 d D P A 1
H22C H 0.5258 0.7660 0.4049 0.153 Uiso 0.718(8) 1 calc R P A 1
H22D H 0.5359 0.6945 0.3827 0.153 Uiso 0.718(8) 1 calc R P A 1
C23S C 0.5998(6) 0.7213(7) 0.4500(7) 0.1273(17) Uiso 0.718(8) 1 d D P A 1
H23A H 0.6019 0.6755 0.4595 0.153 Uiso 0.718(8) 1 calc R P A 1
H23B H 0.5820 0.7443 0.4869 0.153 Uiso 0.718(8) 1 calc R P A 1
C24S C 0.6679(6) 0.7466(6) 0.4305(6) 0.1273(17) Uiso 0.718(8) 1 d D P A 1
H24A H 0.6846 0.7779 0.4619 0.153 Uiso 0.718(8) 1 calc R P A 1
H24B H 0.7014 0.7116 0.4287 0.153 Uiso 0.718(8) 1 calc R P A 1
C25S C 0.6612(6) 0.7766(6) 0.3684(6) 0.1273(17) Uiso 0.718(8) 1 d D P A 1
H25A H 0.6611 0.8233 0.3730 0.153 Uiso 0.718(8) 1 calc R P A 1
H25B H 0.7000 0.7645 0.3417 0.153 Uiso 0.718(8) 1 calc R P A 1
O41S O 0.3016(6) 0.4899(5) 0.6596(5) 0.1361(19) Uiso 0.555(6) 1 d D P B 2
C44S C 0.3398(8) 0.3883(6) 0.6777(7) 0.1361(19) Uiso 0.555(6) 1 d D P B 2
H44A H 0.3876 0.3959 0.6657 0.163 Uiso 0.555(6) 1 calc R P B 2
H44B H 0.3303 0.3423 0.6773 0.163 Uiso 0.555(6) 1 calc R P B 2
C42S C 0.3323(10) 0.4825(6) 0.7211(6) 0.1361(19) Uiso 0.555(6) 1 d D P B 2
H42A H 0.3094 0.5101 0.7519 0.163 Uiso 0.555(6) 1 calc R P B 2
H42B H 0.3812 0.4941 0.7201 0.163 Uiso 0.555(6) 1 calc R P B 2
C35S C 0.6263(12) 0.7931(14) 0.3838(13) 0.1273(17) Uiso 0.282(8) 1 d D P A 2
H35A H 0.6511 0.7743 0.3481 0.153 Uiso 0.282(8) 1 calc R P A 2
H35B H 0.6278 0.8398 0.3800 0.153 Uiso 0.282(8) 1 calc R P A 2
C33S C 0.6252(13) 0.7116(13) 0.4592(16) 0.1273(17) Uiso 0.282(8) 1 d D P A 2
H33A H 0.6479 0.6760 0.4377 0.153 Uiso 0.282(8) 1 calc R P A 2
H33B H 0.6255 0.7038 0.5052 0.153 Uiso 0.282(8) 1 calc R P A 2
C43S C 0.3245(9) 0.4166(6) 0.7382(6) 0.1361(19) Uiso 0.555(6) 1 d D P B 2
H43A H 0.2776 0.4068 0.7517 0.163 Uiso 0.555(6) 1 calc R P B 2
H43B H 0.3574 0.4036 0.7715 0.163 Uiso 0.555(6) 1 calc R P B 2
C34S C 0.6564(12) 0.7729(13) 0.4435(13) 0.1273(17) Uiso 0.282(8) 1 d D P A 2
H34A H 0.6471 0.8044 0.4768 0.153 Uiso 0.282(8) 1 calc R P A 2
H34B H 0.7064 0.7682 0.4397 0.153 Uiso 0.282(8) 1 calc R P A 2
C32S C 0.5563(11) 0.7222(13) 0.4345(15) 0.1273(17) Uiso 0.282(8) 1 d D P A 2
H32C H 0.5265 0.7362 0.4691 0.153 Uiso 0.282(8) 1 calc R P A 2
H32D H 0.5377 0.6821 0.4174 0.153 Uiso 0.282(8) 1 calc R P A 2
C45S C 0.2932(9) 0.4222(6) 0.6383(6) 0.1361(19) Uiso 0.555(6) 1 d D P B 2
H45A H 0.2460 0.4074 0.6443 0.163 Uiso 0.555(6) 1 calc R P B 2
H45B H 0.3050 0.4175 0.5933 0.163 Uiso 0.555(6) 1 calc R P B 2

loop_
_atom_site_aniso_label
_atom_site_aniso_U_11
_atom_site_aniso_U_22
_atom_site_aniso_U_33
_atom_site_aniso_U_23
_atom_site_aniso_U_13
_atom_site_aniso_U_12
Mo1 0.01049(11) 0.00994(10) 0.01072(10) 0.00090(8) 0.00306(8) -0.00022(8)
Mo2 0.01142(11) 0.00973(10) 0.01137(11) 0.00116(8) 0.00338(8) 0.00025(8)
Mo3 0.01128(11) 0.00975(10) 0.01131(11) 0.00078(8) 0.00261(8) -0.00085(8)
Ga1 0.01369(15) 0.01738(15) 0.01461(14) 0.00180(11) 0.00085(11) -0.00015(12)
Cl1 0.0149(3) 0.0138(3) 0.0175(3) 0.0004(2) 0.0039(2) -0.0037(2)
Cl2 0.0226(3) 0.0172(3) 0.0118(3) 0.0010(2) 0.0041(2) -0.0003(3)
Cl3 0.0176(3) 0.0134(3) 0.0188(3) 0.0015(2) 0.0057(3) 0.0033(2)
Cl4 0.0227(4) 0.0402(4) 0.0300(4) 0.0074(3) -0.0095(3) -0.0023(3)
S1 0.0142(3) 0.0125(3) 0.0139(3) 0.0019(2) 0.0033(2) 0.0009(2)
S2 0.0120(3) 0.0135(3) 0.0144(3) 0.0009(2) 0.0030(2) -0.0006(2)
S3 0.0141(3) 0.0135(3) 0.0124(3) 0.0004(2) 0.0022(2) -0.0013(2)
S4 0.0116(3) 0.0110(3) 0.0130(3) 0.0007(2) 0.0017(2) -0.0001(2)
P11 0.0128(3) 0.0135(3) 0.0158(3) 0.0007(3) 0.0040(3) 0.0014(3)
P12 0.0149(3) 0.0151(3) 0.0119(3) 0.0016(3) 0.0030(3) -0.0001(3)
P21 0.0155(3) 0.0121(3) 0.0172(3) -0.0007(3) 0.0044(3) -0.0013(3)
P22 0.0163(4) 0.0152(3) 0.0179(3) 0.0030(3) 0.0061(3) 0.0035(3)
P31 0.0169(3) 0.0127(3) 0.0124(3) 0.0011(3) 0.0030(3) -0.0016(3)
P32 0.0170(4) 0.0134(3) 0.0170(3) -0.0008(3) 0.0026(3) -0.0037(3)
C11 0.0175(14) 0.0185(13) 0.0177(13) 0.0022(11) 0.0091(11) 0.0026(11)
C12 0.0218(15) 0.0209(14) 0.0135(13) 0.0004(11) 0.0060(11) 0.0044(11)
C21 0.0255(16) 0.0141(13) 0.0289(16) -0.0067(12) 0.0105(13) -0.0032(11)
C22 0.0266(17) 0.0139(13) 0.0401(18) -0.0011(13) 0.0117(14) 0.0030(12)
C31 0.0231(15) 0.0112(12) 0.0154(13) 0.0033(10) 0.0033(11) 0.0004(11)
C32 0.0240(15) 0.0152(13) 0.0177(13) 0.0013(11) 0.0050(11) -0.0039(11)
C111 0.0239(15) 0.0151(13) 0.0149(13) 0.0002(10) 0.0083(11) 0.0028(11)
C112 0.0254(16) 0.0211(14) 0.0236(15) -0.0015(12) 0.0090(12) -0.0005(12)
C113 0.0376(19) 0.0235(16) 0.0317(17) -0.0051(13) 0.0135(15) -0.0082(14)
C114 0.053(2) 0.0153(14) 0.0330(18) -0.0019(13) 0.0135(16) 0.0040(14)
C115 0.0366(19) 0.0253(16) 0.0358(18) 0.0006(14) 0.0081(15) 0.0143(15)
C116 0.0257(16) 0.0224(15) 0.0264(16) -0.0004(12) 0.0041(13) 0.0060(12)
C121 0.0211(15) 0.0296(15) 0.0113(13) 0.0024(11) 0.0023(11) -0.0049(12)
C122 0.0270(17) 0.0362(18) 0.0262(16) -0.0070(14) -0.0005(13) -0.0015(14)
C123 0.0317(19) 0.052(2) 0.0328(19) -0.0133(17) -0.0052(15) -0.0076(17)
C124 0.0289(19) 0.061(2) 0.0271(18) 0.0049(17) -0.0080(15) -0.0091(17)
C125 0.0282(18) 0.044(2) 0.040(2) 0.0148(17) -0.0091(15) -0.0004(16)
C126 0.0254(17) 0.0302(17) 0.0343(18) 0.0083(14) -0.0055(14) -0.0032(14)
C131 0.0153(14) 0.0169(13) 0.0200(14) -0.0030(11) 0.0013(11) 0.0043(11)
C132 0.0241(16) 0.0225(15) 0.0226(15) 0.0008(12) 0.0004(12) -0.0008(12)
C133 0.0324(18) 0.0304(17) 0.0270(17) 0.0018(13) -0.0070(14) 0.0004(14)
C134 0.0240(17) 0.0377(19) 0.0335(18) -0.0081(15) -0.0074(14) 0.0030(14)
C135 0.0200(16) 0.0344(17) 0.0339(18) -0.0046(14) 0.0043(13) -0.0049(13)
C136 0.0183(15) 0.0255(15) 0.0260(15) 0.0009(12) 0.0048(12) -0.0004(12)
C141 0.0167(14) 0.0199(14) 0.0193(14) 0.0064(11) 0.0020(11) 0.0000(11)
C142 0.042(2) 0.0245(16) 0.0246(16) 0.0066(13) 0.0124(14) 0.0024(14)
C143 0.046(2) 0.038(2) 0.0338(19) 0.0175(16) 0.0192(17) 0.0023(17)
C144 0.0346(19) 0.0305(18) 0.042(2) 0.0182(16) 0.0056(16) -0.0064(15)
C145 0.042(2) 0.0220(16) 0.0344(18) 0.0074(14) -0.0059(15) -0.0071(14)
C146 0.0301(17) 0.0205(14) 0.0228(15) 0.0046(12) 0.0000(13) -0.0020(13)
C211 0.0229(15) 0.0111(12) 0.0216(14) -0.0014(11) 0.0080(12) -0.0002(11)
C212 0.0264(16) 0.0176(14) 0.0291(16) -0.0012(12) 0.0027(13) -0.0038(12)
C213 0.0384(19) 0.0226(15) 0.0262(16) 0.0051(13) 0.0021(14) 0.0000(14)
C214 0.0404(19) 0.0158(14) 0.0300(17) 0.0007(12) 0.0167(15) -0.0044(13)
C215 0.0266(16) 0.0191(14) 0.0329(17) -0.0045(12) 0.0121(14) -0.0064(12)
C216 0.0217(15) 0.0178(14) 0.0238(15) -0.0006(12) 0.0042(12) -0.0032(12)
C221 0.0286(17) 0.0373(18) 0.0221(15) 0.0053(14) 0.0073(13) 0.0196(15)
C222 0.044(2) 0.050(2) 0.0330(19) -0.0076(17) -0.0106(17) 0.0262(19)
C223 0.062(3) 0.088(4) 0.045(3) -0.022(3) -0.023(2) 0.045(3)
C224 0.083(4) 0.122(5) 0.032(2) 0.013(3) -0.006(2) 0.071(4)
C225 0.075(4) 0.096(4) 0.049(3) 0.046(3) 0.015(3) 0.044(3)
C226 0.045(2) 0.059(3) 0.050(2) 0.030(2) 0.0169(19) 0.021(2)
C231 0.0222(15) 0.0158(13) 0.0192(14) 0.0001(11) -0.0001(11) -0.0047(11)
C232 0.0285(17) 0.0305(16) 0.0210(15) -0.0024(13) 0.0040(13) -0.0047(13)
C233 0.039(2) 0.0404(19) 0.0193(15) 0.0022(14) -0.0035(14) -0.0090(16)
C234 0.0314(18) 0.0343(18) 0.0302(17) 0.0072(14) -0.0113(14) -0.0059(15)
C235 0.0255(17) 0.0296(17) 0.0337(18) 0.0006(14) -0.0029(14) 0.0014(13)
C236 0.0251(16) 0.0234(15) 0.0218(15) 0.0002(12) 0.0016(12) -0.0001(12)
C241 0.0182(14) 0.0235(14) 0.0188(14) 0.0012(11) 0.0075(11) 0.0016(12)
C242 0.0249(16) 0.0226(15) 0.0230(15) -0.0018(12) 0.0085(12) 0.0002(12)
C243 0.0350(19) 0.0290(17) 0.0357(19) 0.0058(14) 0.0187(15) -0.0012(14)
C244 0.049(2) 0.0357(19) 0.051(2) 0.0038(17) 0.038(2) 0.0063(17)
C245 0.055(3) 0.0322(19) 0.060(3) 0.0066(18) 0.041(2) 0.0154(18)
C246 0.0347(19) 0.0242(16) 0.0390(19) 0.0085(14) 0.0201(15) 0.0072(14)
C311 0.0277(16) 0.0114(12) 0.0172(13) -0.0005(10) 0.0096(12) -0.0032(11)
C312 0.0282(17) 0.0196(14) 0.0249(15) 0.0055(12) 0.0082(13) 0.0005(12)
C313 0.0282(17) 0.0222(15) 0.0418(19) 0.0066(14) 0.0152(15) 0.0037(13)
C314 0.044(2) 0.0223(16) 0.041(2) 0.0071(14) 0.0296(17) 0.0071(15)
C315 0.057(2) 0.0249(16) 0.0220(16) 0.0041(13) 0.0194(16) 0.0040(16)
C316 0.0351(18) 0.0192(14) 0.0173(14) 0.0032(11) 0.0058(13) 0.0009(13)
C321 0.0214(15) 0.0193(14) 0.0259(15) -0.0068(12) 0.0035(12) -0.0028(12)
C322 0.0276(17) 0.0219(15) 0.0416(19) 0.0001(14) -0.0041(15) -0.0034(13)
C323 0.0288(19) 0.0329(19) 0.060(2) -0.0036(18) -0.0115(17) 0.0013(15)
C324 0.0203(17) 0.043(2) 0.062(3) -0.0182(19) 0.0023(17) -0.0049(15)
C325 0.0264(18) 0.043(2) 0.039(2) -0.0123(16) 0.0077(15) -0.0134(15)
C326 0.0246(17) 0.0310(17) 0.0300(17) -0.0038(14) 0.0043(13) -0.0095(13)
C331 0.0222(15) 0.0208(14) 0.0149(13) 0.0068(11) -0.0013(11) -0.0040(12)
C332 0.0341(19) 0.0217(15) 0.042(2) -0.0063(14) -0.0132(16) 0.0047(14)
C333 0.042(2) 0.0284(17) 0.046(2) -0.0102(16) -0.0167(17) 0.0011(16)
C334 0.0245(17) 0.0353(18) 0.0350(18) 0.0004(15) -0.0104(14) -0.0033(14)
C335 0.0251(18) 0.040(2) 0.041(2) -0.0070(16) -0.0040(15) 0.0066(15)
C336 0.0253(17) 0.0342(18) 0.0299(17) -0.0101(14) -0.0016(13) 0.0033(14)
C341 0.0212(15) 0.0179(13) 0.0203(14) -0.0046(11) 0.0058(11) -0.0084(11)
C342 0.0277(17) 0.0341(18) 0.0252(16) -0.0033(14) 0.0012(13) -0.0066(14)
C343 0.040(2) 0.052(2) 0.0261(17) -0.0133(16) 0.0045(15) -0.0170(18)
C344 0.053(2) 0.037(2) 0.040(2) -0.0197(17) 0.0224(18) -0.0157(18)
C345 0.061(3) 0.0216(17) 0.046(2) -0.0051(16) 0.020(2) 0.0023(17)
C346 0.044(2) 0.0205(15) 0.0272(16) -0.0003(13) 0.0093(15) 0.0013(14)
O11S 0.0445(15) 0.0315(13) 0.0451(15) -0.0084(11) 0.0082(12) -0.0119(11)
C12S 0.042(2) 0.052(2) 0.043(2) -0.0149(19) 0.0063(18) -0.0091(19)
C13S 0.064(3) 0.064(3) 0.034(2) -0.0050(19) 0.018(2) -0.037(2)
C14S 0.076(3) 0.044(2) 0.042(2) 0.0009(19) 0.011(2) -0.017(2)
C15S 0.049(2) 0.036(2) 0.046(2) -0.0110(17) 0.0071(19) -0.0055(18)

loop_
_atom_type_symbol
_atom_type_description
_atom_type_scat_dispersion_real
_atom_type_scat_dispersion_imag
_atom_type_scat_source
C C 0.0033 0.0016 'International Tables Vol C Tables 4.2.6.8 and 6.1.1.4'
H H 0.0000 0.0000 'International Tables Vol C Tables 4.2.6.8 and 6.1.1.4'
Cl Cl 0.1484 0.1585 'International Tables Vol C Tables 4.2.6.8 and 6.1.1.4'
Ga Ga 0.2307 1.6083 'International Tables Vol C Tables 4.2.6.8 and 6.1.1.4'
Mo Mo -1.6832 0.6857 'International Tables Vol C Tables 4.2.6.8 and 6.1.1.4'
O O 0.0106 0.0060 'International Tables Vol C Tables 4.2.6.8 and 6.1.1.4'
P P 0.1023 0.0942 'International Tables Vol C Tables 4.2.6.8 and 6.1.1.4'
S S 0.1246 0.1234 'International Tables Vol C Tables 4.2.6.8 and 6.1.1.4'

loop_
_geom_angle_atom_site_label_1
_geom_angle_atom_site_label_2
_geom_angle_atom_site_label_3
_geom_angle
Mo2 Mo1 Mo3 61.399(8)
Cl1 Mo1 Mo2 99.271(17)
Cl1 Mo1 Mo3 140.214(18)
Cl1 Mo1 P11 74.95(2)
Cl1 Mo1 P12 81.39(2)
S1 Mo1 Mo2 55.998(16)
S1 Mo1 Mo3 99.410(17)
S1 Mo1 Cl1 95.78(2)
S1 Mo1 P11 158.81(2)
S1 Mo1 P12 81.57(2)
S3 Mo1 Mo2 98.007(18)
S3 Mo1 Mo3 54.975(16)
S3 Mo1 Cl1 161.89(2)
S3 Mo1 S1 89.38(2)
S3 Mo1 P11 94.19(2)
S3 Mo1 P12 82.22(2)
S4 Mo1 Mo2 54.975(16)
S4 Mo1 Mo3 53.246(16)
S4 Mo1 Cl1 87.00(2)
S4 Mo1 S1 110.39(2)
S4 Mo1 S3 107.49(2)
S4 Mo1 P11 88.44(2)
S4 Mo1 P12 164.20(2)
P11 Mo1 Mo2 143.390(18)
P11 Mo1 Mo3 99.725(17)
P12 Mo1 Mo2 137.511(18)
P12 Mo1 Mo3 137.060(18)
P12 Mo1 P11 78.25(2)
Mo1 Mo2 Mo3 61.063(8)
Cl2 Mo2 Mo1 141.141(19)
Cl2 Mo2 Mo3 94.403(17)
Cl2 Mo2 P21 76.73(2)
Cl2 Mo2 P22 80.39(2)
S1 Mo2 Mo1 55.820(16)
S1 Mo2 Mo3 99.038(17)
S1 Mo2 Cl2 162.88(2)
S1 Mo2 P21 99.29(2)
S1 Mo2 P22 82.49(2)
S2 Mo2 Mo1 96.215(17)
S2 Mo2 Mo3 54.240(16)
S2 Mo2 Cl2 91.27(2)
S2 Mo2 S1 88.05(2)
S2 Mo2 P21 161.55(2)
S2 Mo2 P22 87.15(2)
S4 Mo2 Mo1 54.881(16)
S4 Mo2 Mo3 53.090(16)
S4 Mo2 Cl2 86.44(2)
S4 Mo2 S1 110.12(2)
S4 Mo2 S2 106.81(2)
S4 Mo2 P21 86.66(2)
S4 Mo2 P22 161.06(2)
P21 Mo2 Mo1 101.923(17)
P21 Mo2 Mo3 139.488(19)
P21 Mo2 P22 77.15(2)
P22 Mo2 Mo1 137.895(18)
P22 Mo2 Mo3 141.091(19)
Mo1 Mo3 Mo2 57.539(7)
Cl3 Mo3 Mo1 96.207(17)
Cl3 Mo3 Mo2 140.003(18)
Cl3 Mo3 P31 78.26(2)
Cl3 Mo3 P32 77.78(2)
S2 Mo3 Mo1 93.472(17)
S2 Mo3 Mo2 54.016(16)
S2 Mo3 Cl3 165.97(2)
S2 Mo3 S3 86.10(2)
S2 Mo3 P31 100.79(2)
S2 Mo3 P32 88.35(2)
S3 Mo3 Mo1 53.634(16)
S3 Mo3 Mo2 94.187(17)
S3 Mo3 Cl3 91.48(2)
S3 Mo3 P31 163.78(2)
S3 Mo3 P32 89.00(2)
S4 Mo3 Mo1 53.435(16)
S4 Mo3 Mo2 53.365(16)
S4 Mo3 Cl3 87.08(2)
S4 Mo3 S2 106.86(2)
S4 Mo3 S3 106.35(2)
S4 Mo3 P31 85.85(2)
S4 Mo3 P32 158.79(2)
P31 Mo3 Mo1 139.256(18)
P31 Mo3 Mo2 101.757(17)
P31 Mo3 P32 76.65(2)
P32 Mo3 Mo1 142.270(18)
P32 Mo3 Mo2 141.783(19)
Cl4 Ga1 S1 133.00(3)
Cl4 Ga1 S2 118.07(3)
Cl4 Ga1 S3 119.21(3)
S1 Ga1 S2 92.47(2)
S1 Ga1 S3 93.37(3)
S2 Ga1 S3 90.36(2)
Mo1 S1 Mo2 68.182(19)
Ga1 S1 Mo1 87.47(2)
Ga1 S1 Mo2 88.59(2)
Mo2 S2 Mo3 71.74(2)
Ga1 S2 Mo2 88.68(2)
Ga1 S2 Mo3 91.15(2)
Mo1 S3 Mo3 71.392(19)
Ga1 S3 Mo1 87.75(2)
Ga1 S3 Mo3 90.64(2)
Mo1 S4 Mo2 70.144(19)
Mo3 S4 Mo1 73.32(2)
Mo3 S4 Mo2 73.54(2)
C11 P11 Mo1 103.09(9)
C111 P11 Mo1 129.85(10)
C111 P11 C11 97.21(12)
C131 P11 Mo1 115.87(9)
C131 P11 C11 105.17(13)
C131 P11 C111 101.81(13)
C12 P12 Mo1 105.83(9)
C12 P12 C141 101.56(13)
C121 P12 Mo1 117.24(9)
C121 P12 C12 105.72(14)
C121 P12 C141 99.63(13)
C141 P12 Mo1 124.64(10)
C21 P21 Mo2 105.94(10)
C211 P21 Mo2 122.13(10)
C211 P21 C21 99.23(13)
C231 P21 Mo2 118.42(9)
C231 P21 C21 103.52(14)
C231 P21 C211 104.40(13)
C22 P22 Mo2 108.87(10)
C221 P22 Mo2 117.06(10)
C221 P22 C22 105.13(16)
C221 P22 C241 100.60(14)
C241 P22 Mo2 121.22(10)
C241 P22 C22 101.95(14)
C31 P31 Mo3 105.41(9)
C311 P31 Mo3 123.28(10)
C311 P31 C31 96.94(12)
C331 P31 Mo3 119.01(9)
C331 P31 C31 102.95(13)
C331 P31 C311 105.02(14)
C32 P32 Mo3 108.68(9)
C321 P32 Mo3 123.55(10)
C321 P32 C32 101.36(14)
C341 P32 Mo3 115.42(9)
C341 P32 C32 105.43(13)
C341 P32 C321 100.32(13)
P11 C11 H11A 110.2
P11 C11 H11B 110.2
H11A C11 H11B 108.5
C12 C11 P11 107.74(19)
C12 C11 H11A 110.2
C12 C11 H11B 110.2
P12 C12 H12A 110.3
P12 C12 H12B 110.3
C11 C12 P12 107.19(19)
C11 C12 H12A 110.3
C11 C12 H12B 110.3
H12A C12 H12B 108.5
P21 C21 H21A 109.8
P21 C21 H21B 109.8
H21A C21 H21B 108.2
C22 C21 P21 109.4(2)
C22 C21 H21A 109.8
C22 C21 H21B 109.8
P22 C22 H22A 109.5
P22 C22 H22B 109.5
C21 C22 P22 110.9(2)
C21 C22 H22A 109.5
C21 C22 H22B 109.5
H22A C22 H22B 108.0
P31 C31 H31A 109.9
P31 C31 H31B 109.9
H31A C31 H31B 108.3
C32 C31 P31 108.98(19)
C32 C31 H31A 109.9
C32 C31 H31B 109.9
P32 C32 H32A 108.8
P32 C32 H32B 108.8
C31 C32 P32 113.78(19)
C31 C32 H32A 108.8
C31 C32 H32B 108.8
H32A C32 H32B 107.7
C112 C111 P11 120.8(2)
C112 C111 C116 118.9(3)
C116 C111 P11 120.1(2)
C111 C112 H112 119.7
C113 C112 C111 120.5(3)
C113 C112 H112 119.7
C112 C113 H113 120.1
C114 C113 C112 119.7(3)
C114 C113 H113 120.1
C113 C114 H114 119.8
C115 C114 C113 120.3(3)
C115 C114 H114 119.8
C114 C115 H115 119.9
C114 C115 C116 120.2(3)
C116 C115 H115 119.9
C111 C116 H116 119.9
C115 C116 C111 120.3(3)
C115 C116 H116 119.9
C122 C121 P12 122.7(2)
C122 C121 C126 119.2(3)
C126 C121 P12 118.0(2)
C121 C122 H122 120.2
C121 C122 C123 119.7(3)
C123 C122 H122 120.2
C122 C123 H123 119.7
C124 C123 C122 120.6(4)
C124 C123 H123 119.7
C123 C124 H124 120.0
C123 C124 C125 119.9(3)
C125 C124 H124 120.0
C124 C125 H125 119.9
C124 C125 C126 120.2(4)
C126 C125 H125 119.9
C121 C126 H126 119.8
C125 C126 C121 120.3(3)
C125 C126 H126 119.8
C132 C131 P11 117.9(2)
C132 C131 C136 119.1(3)
C136 C131 P11 123.0(2)
C131 C132 H132 119.9
C133 C132 C131 120.1(3)
C133 C132 H132 119.9
C132 C133 H133 119.7
C132 C133 C134 120.6(3)
C134 C133 H133 119.7
C133 C134 H134 120.3
C135 C134 C133 119.3(3)
C135 C134 H134 120.3
C134 C135 H135 119.8
C136 C135 C134 120.4(3)
C136 C135 H135 119.8
C131 C136 H136 119.8
C135 C136 C131 120.4(3)
C135 C136 H136 119.8
C142 C141 P12 118.3(2)
C146 C141 P12 122.8(2)
C146 C141 C142 118.8(3)
C141 C142 H142 119.7
C143 C142 C141 120.6(3)
C143 C142 H142 119.7
C142 C143 H143 119.9
C144 C143 C142 120.1(3)
C144 C143 H143 119.9
C143 C144 H144 120.2
C143 C144 C145 119.7(3)
C145 C144 H144 120.2
C144 C145 H145 119.9
C144 C145 C146 120.3(3)
C146 C145 H145 119.9
C141 C146 C145 120.4(3)
C141 C146 H146 119.8
C145 C146 H146 119.8
C212 C211 P21 119.0(2)
C212 C211 C216 118.8(3)
C216 C211 P21 122.0(2)
C211 C212 H212 119.6
C211 C212 C213 120.8(3)
C213 C212 H212 119.6
C212 C213 H213 120.1
C214 C213 C212 119.8(3)
C214 C213 H213 120.1
C213 C214 H214 120.2
C215 C214 C213 119.6(3)
C215 C214 H214 120.2
C214 C215 H215 119.6
C214 C215 C216 120.9(3)
C216 C215 H215 119.6
C211 C216 H216 120.0
C215 C216 C211 120.1(3)
C215 C216 H216 120.0
C222 C221 P22 117.4(3)
C222 C221 C226 118.1(4)
C226 C221 P22 124.4(3)
C221 C222 H222 119.7
C223 C222 C221 120.6(4)
C223 C222 H222 119.7
C222 C223 H223 120.0
C224 C223 C222 120.0(5)
C224 C223 H223 120.0
C223 C224 H224 120.0
C225 C224 C223 120.0(4)
C225 C224 H224 120.0
C224 C225 H225 119.5
C224 C225 C226 120.9(5)
C226 C225 H225 119.5
C221 C226 H226 119.8
C225 C226 C221 120.4(5)
C225 C226 H226 119.8
C232 C231 P21 121.8(2)
C236 C231 P21 119.3(2)
C236 C231 C232 118.9(3)
C231 C232 H232 120.0
C233 C232 C231 120.0(3)
C233 C232 H232 120.0
C232 C233 H233 119.5
C234 C233 C232 120.9(3)
C234 C233 H233 119.5
C233 C234 H234 120.3
C233 C234 C235 119.5(3)
C235 C234 H234 120.3
C234 C235 H235 119.8
C234 C235 C236 120.5(3)
C236 C235 H235 119.8
C231 C236 H236 119.9
C235 C236 C231 120.2(3)
C235 C236 H236 119.9
C242 C241 P22 121.9(2)
C242 C241 C246 119.0(3)
C246 C241 P22 119.1(2)
C241 C242 H242 119.9
C241 C242 C243 120.2(3)
C243 C242 H242 119.9
C242 C243 H243 119.9
C244 C243 C242 120.3(3)
C244 C243 H243 119.9
C243 C244 H244 120.0
C243 C244 C245 120.0(3)
C245 C244 H244 120.0
C244 C245 H245 119.9
C244 C245 C246 120.1(3)
C246 C245 H245 119.9
C241 C246 H246 119.8
C245 C246 C241 120.3(3)
C245 C246 H246 119.8
C312 C311 P31 118.6(2)
C312 C311 C316 118.7(3)
C316 C311 P31 121.8(2)
C311 C312 H312 119.6
C311 C312 C313 120.7(3)
C313 C312 H312 119.6
C312 C313 H313 120.0
C314 C313 C312 120.0(3)
C314 C313 H313 120.0
C313 C314 H314 119.9
C315 C314 C313 120.2(3)
C315 C314 H314 119.9
C314 C315 H315 119.9
C314 C315 C316 120.3(3)
C316 C315 H315 119.9
C311 C316 H316 119.9
C315 C316 C311 120.1(3)
C315 C316 H316 119.9
C322 C321 P32 119.1(2)
C326 C321 P32 122.4(3)
C326 C321 C322 118.4(3)
C321 C322 H322 119.7
C323 C322 C321 120.5(3)
C323 C322 H322 119.7
C322 C323 H323 119.8
C324 C323 C322 120.3(4)
C324 C323 H323 119.8
C323 C324 H324 120.2
C325 C324 C323 119.5(3)
C325 C324 H324 120.2
C324 C325 H325 119.8
C324 C325 C326 120.3(3)
C326 C325 H325 119.8
C321 C326 H326 119.6
C325 C326 C321 120.8(3)
C325 C326 H326 119.6
C332 C331 P31 120.7(2)
C336 C331 P31 120.9(2)
C336 C331 C332 118.3(3)
C331 C332 H332 119.6
C333 C332 C331 120.9(3)
C333 C332 H332 119.6
C332 C333 H333 119.7
C334 C333 C332 120.6(3)
C334 C333 H333 119.7
C333 C334 H334 120.4
C333 C334 C335 119.2(3)
C335 C334 H334 120.4
C334 C335 H335 119.7
C334 C335 C336 120.6(3)
C336 C335 H335 119.7
C331 C336 C335 120.3(3)
C331 C336 H336 119.9
C335 C336 H336 119.9
C342 C341 P32 119.4(2)
C346 C341 P32 122.1(2)
C346 C341 C342 118.6(3)
C341 C342 H342 119.6
C341 C342 C343 120.8(3)
C343 C342 H342 119.6
C342 C343 H343 120.1
C344 C343 C342 119.8(4)
C344 C343 H343 120.1
C343 C344 H344 120.0
C343 C344 C345 120.0(3)
C345 C344 H344 120.0
C344 C345 H345 120.0
C344 C345 C346 120.1(4)
C346 C345 H345 120.0
C341 C346 C345 120.7(3)
C341 C346 H346 119.7
C345 C346 H346 119.7
C35S O31S C32S 103.8(9)
C52S O51S C55S 99.9(8)
O51S C52S H52A 111.2
O51S C52S H52B 111.2
O51S C52S C53S 102.9(10)
H52A C52S H52B 109.1
C53S C52S H52A 111.2
C53S C52S H52B 111.2
C52S C53S H53B 113.2
C52S C53S H53A 113.2
H53B C53S H53A 110.5
C54S C53S C52S 92.6(10)
C54S C53S H53B 113.2
C54S C53S H53A 113.2
C53S C54S H54A 111.6
C53S C54S H54B 111.6
C53S C54S C55S 101.0(10)
H54A C54S H54B 109.4
C55S C54S H54A 111.6
C55S C54S H54B 111.6
O51S C55S H55A 110.6
O51S C55S H55B 110.6
C54S C55S O51S 105.6(8)
C54S C55S H55A 110.6
C54S C55S H55B 110.6
H55A C55S H55B 108.7
C15S O11S C12S 109.2(3)
O11S C12S H12C 110.4
O11S C12S H12D 110.4
O11S C12S C13S 106.4(4)
H12C C12S H12D 108.6
C13S C12S H12C 110.4
C13S C12S H12D 110.4
C12S C13S H13A 111.1
C12S C13S H13B 111.1
H13A C13S H13B 109.0
C14S C13S C12S 103.5(3)
C14S C13S H13A 111.1
C14S C13S H13B 111.1
C13S C14S H14A 111.4
C13S C14S H14B 111.4
C13S C14S C15S 102.1(3)
H14A C14S H14B 109.2
C15S C14S H14A 111.4
C15S C14S H14B 111.4
O11S C15S C14S 107.0(4)
O11S C15S H15A 110.3
O11S C15S H15B 110.3
C14S C15S H15A 110.3
C14S C15S H15B 110.3
H15A C15S H15B 108.6
C25S O21S C22S 102.2(9)
O21S C22S H22C 108.3
O21S C22S H22D 108.3
H22C C22S H22D 107.4
C23S C22S O21S 115.8(11)
C23S C22S H22C 108.3
C23S C22S H22D 108.3
C22S C23S H23A 111.7
C22S C23S H23B 111.7
C22S C23S C24S 100.6(11)
H23A C23S H23B 109.4
C24S C23S H23A 111.7
C24S C23S H23B 111.7
C23S C24S H24A 109.8
C23S C24S H24B 109.8
H24A C24S H24B 108.2
C25S C24S C23S 109.4(11)
C25S C24S H24A 109.8
C25S C24S H24B 109.8
O21S C25S C24S 108.0(10)
O21S C25S H25A 110.1
O21S C25S H25B 110.1
C24S C25S H25A 110.1
C24S C25S H25B 110.1
H25A C25S H25B 108.4
C42S O41S C45S 102.3(7)
H44A C44S H44B 109.5
C43S C44S H44A 111.8
C43S C44S H44B 111.8
C45S C44S H44A 111.8
C45S C44S H44B 111.8
C45S C44S C43S 100.0(9)
O41S C42S H42A 110.4
O41S C42S H42B 110.4
O41S C42S C43S 106.7(8)
H42A C42S H42B 108.6
C43S C42S H42A 110.4
C43S C42S H42B 110.4
O31S C35S H35A 110.6
O31S C35S H35B 110.6
H35A C35S H35B 108.7
C34S C35S O31S 105.7(10)
C34S C35S H35A 110.6
C34S C35S H35B 110.6
H33A C33S H33B 109.5
C34S C33S H33A 111.8
C34S C33S H33B 111.8
C32S C33S H33A 111.8
C32S C33S H33B 111.8
C32S C33S C34S 99.8(10)
C44S C43S H43A 112.1
C44S C43S H43B 112.1
C42S C43S C44S 98.5(9)
C42S C43S H43A 112.1
C42S C43S H43B 112.1
H43A C43S H43B 109.7
C35S C34S C33S 106.8(11)
C35S C34S H34A 110.4
C35S C34S H34B 110.4
C33S C34S H34A 110.4
C33S C34S H34B 110.4
H34A C34S H34B 108.6
O31S C32S H32C 109.4
O31S C32S H32D 109.4
C33S C32S O31S 111.0(10)
C33S C32S H32C 109.4
C33S C32S H32D 109.4
H32C C32S H32D 108.0
O41S C45S H45A 111.0
O41S C45S H45B 111.0
C44S C45S O41S 103.6(8)
C44S C45S H45A 111.0
C44S C45S H45B 111.0
H45A C45S H45B 109.0

loop_
_geom_bond_atom_site_label_1
_geom_bond_atom_site_label_2
_geom_bond_distance
Mo1 Mo2 2.7093(3)
Mo1 Mo3 2.8101(3)
Mo1 Cl1 2.4683(6)
Mo1 S1 2.4143(7)
Mo1 S3 2.3876(7)
Mo1 S4 2.3561(7)
Mo1 P11 2.6459(7)
Mo1 P12 2.6061(7)
Mo2 Mo3 2.8191(3)
Mo2 Cl2 2.4802(7)
Mo2 S1 2.4193(7)
Mo2 S2 2.4021(7)
Mo2 S4 2.3588(7)
Mo2 P21 2.5883(7)
Mo2 P22 2.6218(7)
Mo3 Cl3 2.4728(7)
Mo3 S2 2.4089(7)
Mo3 S3 2.4281(7)
Mo3 S4 2.3504(7)
Mo3 P31 2.5920(7)
Mo3 P32 2.6352(7)
Ga1 Cl4 2.2119(8)
Ga1 S1 2.3130(7)
Ga1 S2 2.3269(7)
Ga1 S3 2.3284(7)
P11 C11 1.849(3)
P11 C111 1.846(3)
P11 C131 1.825(3)
P12 C12 1.835(3)
P12 C121 1.824(3)
P12 C141 1.845(3)
P21 C21 1.849(3)
P21 C211 1.838(3)
P21 C231 1.825(3)
P22 C22 1.851(3)
P22 C221 1.823(3)
P22 C241 1.838(3)
P31 C31 1.849(3)
P31 C311 1.835(3)
P31 C331 1.830(3)
P32 C32 1.845(3)
P32 C321 1.842(3)
P32 C341 1.839(3)
C11 H11A 0.9900
C11 H11B 0.9900
C11 C12 1.536(4)
C12 H12A 0.9900
C12 H12B 0.9900
C21 H21A 0.9900
C21 H21B 0.9900
C21 C22 1.518(5)
C22 H22A 0.9900
C22 H22B 0.9900
C31 H31A 0.9900
C31 H31B 0.9900
C31 C32 1.525(4)
C32 H32A 0.9900
C32 H32B 0.9900
C111 C112 1.393(4)
C111 C116 1.398(4)
C112 H112 0.9500
C112 C113 1.391(4)
C113 H113 0.9500
C113 C114 1.386(5)
C114 H114 0.9500
C114 C115 1.376(5)
C115 H115 0.9500
C115 C116 1.389(4)
C116 H116 0.9500
C121 C122 1.392(4)
C121 C126 1.393(5)
C122 H122 0.9500
C122 C123 1.393(5)
C123 H123 0.9500
C123 C124 1.373(6)
C124 H124 0.9500
C124 C125 1.378(6)
C125 H125 0.9500
C125 C126 1.383(5)
C126 H126 0.9500
C131 C132 1.392(4)
C131 C136 1.397(4)
C132 H132 0.9500
C132 C133 1.381(4)
C133 H133 0.9500
C133 C134 1.388(5)
C134 H134 0.9500
C134 C135 1.388(5)
C135 H135 0.9500
C135 C136 1.379(5)
C136 H136 0.9500
C141 C142 1.399(4)
C141 C146 1.380(4)
C142 H142 0.9500
C142 C143 1.387(5)
C143 H143 0.9500
C143 C144 1.381(5)
C144 H144 0.9500
C144 C145 1.383(5)
C145 H145 0.9500
C145 C146 1.398(4)
C146 H146 0.9500
C211 C212 1.387(4)
C211 C216 1.399(4)
C212 H212 0.9500
C212 C213 1.398(4)
C213 H213 0.9500
C213 C214 1.386(5)
C214 H214 0.9500
C214 C215 1.379(5)
C215 H215 0.9500
C215 C216 1.389(4)
C216 H216 0.9500
C221 C222 1.389(6)
C221 C226 1.391(5)
C222 H222 0.9500
C222 C223 1.389(5)
C223 H223 0.9500
C223 C224 1.373(8)
C224 H224 0.9500
C224 C225 1.355(9)
C225 H225 0.9500
C225 C226 1.383(6)
C226 H226 0.9500
C231 C232 1.399(4)
C231 C236 1.397(4)
C232 H232 0.9500
C232 C233 1.389(5)
C233 H233 0.9500
C233 C234 1.375(5)
C234 H234 0.9500
C234 C235 1.388(5)
C235 H235 0.9500
C235 C236 1.388(5)
C236 H236 0.9500
C241 C242 1.387(4)
C241 C246 1.393(4)
C242 H242 0.9500
C242 C243 1.391(4)
C243 H243 0.9500
C243 C244 1.376(5)
C244 H244 0.9500
C244 C245 1.378(5)
C245 H245 0.9500
C245 C246 1.389(5)
C246 H246 0.9500
C311 C312 1.389(4)
C311 C316 1.400(4)
C312 H312 0.9500
C312 C313 1.391(4)
C313 H313 0.9500
C313 C314 1.380(5)
C314 H314 0.9500
C314 C315 1.374(5)
C315 H315 0.9500
C315 C316 1.396(4)
C316 H316 0.9500
C321 C322 1.392(5)
C321 C326 1.391(4)
C322 H322 0.9500
C322 C323 1.390(5)
C323 H323 0.9500
C323 C324 1.387(6)
C324 H324 0.9500
C324 C325 1.373(6)
C325 H325 0.9500
C325 C326 1.391(5)
C326 H326 0.9500
C331 C332 1.388(4)
C331 C336 1.386(4)
C332 H332 0.9500
C332 C333 1.380(5)
C333 H333 0.9500
C333 C334 1.373(5)
C334 H334 0.9500
C334 C335 1.375(5)
C335 H335 0.9500
C335 C336 1.391(5)
C336 H336 0.9500
C341 C342 1.392(4)
C341 C346 1.388(4)
C342 H342 0.9500
C342 C343 1.393(5)
C343 H343 0.9500
C343 C344 1.379(6)
C344 H344 0.9500
C344 C345 1.382(6)
C345 H345 0.9500
C345 C346 1.390(5)
C346 H346 0.9500
O31S C35S 1.458(10)
O31S C32S 1.476(9)
O51S C52S 1.448(9)
O51S C55S 1.469(9)
C52S H52A 0.9900
C52S H52B 0.9900
C52S C53S 1.494(9)
C53S H53B 0.9900
C53S H53A 0.9900
C53S C54S 1.427(9)
C54S H54A 0.9900
C54S H54B 0.9900
C54S C55S 1.464(9)
C55S H55A 0.9900
C55S H55B 0.9900
O11S C12S 1.438(5)
O11S C15S 1.421(5)
C12S H12C 0.9900
C12S H12D 0.9900
C12S C13S 1.509(6)
C13S H13A 0.9900
C13S H13B 0.9900
C13S C14S 1.503(7)
C14S H14A 0.9900
C14S H14B 0.9900
C14S C15S 1.504(6)
C15S H15A 0.9900
C15S H15B 0.9900
O21S C22S 1.462(12)
O21S C25S 1.433(12)
C22S H22C 0.9900
C22S H22D 0.9900
C22S C23S 1.420(13)
C23S H23A 0.9900
C23S H23B 0.9900
C23S C24S 1.503(13)
C24S H24A 0.9900
C24S H24B 0.9900
C24S C25S 1.467(13)
C25S H25A 0.9900
C25S H25B 0.9900
O41S C42S 1.437(9)
O41S C45S 1.507(9)
C44S H44A 0.9900
C44S H44B 0.9900
C44S C43S 1.453(9)
C44S C45S 1.423(9)
C42S H42A 0.9900
C42S H42B 0.9900
C42S C43S 1.449(9)
C35S H35A 0.9900
C35S H35B 0.9900
C35S C34S 1.455(10)
C33S H33A 0.9900
C33S H33B 0.9900
C33S C34S 1.473(10)
C33S C32S 1.462(10)
C43S H43A 0.9900
C43S H43B 0.9900
C34S H34A 0.9900
C34S H34B 0.9900
C32S H32C 0.9900
C32S H32D 0.9900
C45S H45A 0.9900
C45S H45B 0.9900
